data_1566909
loop_
_publ_author_name
'Wei, Yu-Bai'
'Luo, Dong'
'Xiong, Xiao'
'Huang, Yong-Liang'
'Xie, Mo'
'Lu, Weigang'
'Li, Dan'

_publ_section_title
;
 Biomimetic mimicry of formaldehyde-induced DNA--protein crosslinks in the
 confined space of a metal--organic framework
;
_journal_issue 17
_journal_name_full 'Chemical Science'
_journal_page_first 4813
_journal_page_last 4820
_journal_paper_doi 10.1039/D2SC00188H
_journal_volume 13
_journal_year 2022
_chemical_formula_sum 'C66 H50 N30 O15 Zn6'
_chemical_formula_weight 1895.58
_space_group_crystal_system monoclinic
_space_group_IT_number 13
_space_group_name_Hall '-P 2yc'
_space_group_name_H-M_alt 'P 1 2/c 1'
_atom_sites_solution_hydrogens geom
_audit_creation_method SHELXL-2018/3
_audit_update_record
;
2021-08-11 deposited with the CCDC.	2022-04-07 downloaded from the CCDC.
;
_cell_angle_alpha 90
_cell_angle_beta 93.144(2)
_cell_angle_gamma 90
_cell_formula_units_Z 2
_cell_length_a 20.7798(4)
_cell_length_b 15.2345(2)
_cell_length_c 21.6564(4)
_cell_measurement_reflns_used 10823
_cell_measurement_temperature 100.00(10)
_cell_measurement_theta_max 69.9610
_cell_measurement_theta_min 4.0670
_cell_volume 6845.4(2)
_computing_structure_refinement 'SHELXL-2018/3 (Sheldrick, 2018)'
_computing_structure_solution 'SHELXT 2018/2 (Sheldrick, 2018)'
_diffrn_ambient_temperature 100.00(10)
_diffrn_detector_area_resol_mean 10
_diffrn_measured_fraction_theta_full 0.978
_diffrn_measured_fraction_theta_max 0.951
_diffrn_measurement_device_type 'XtaLAB AFC12 (RINC): Kappa single'
_diffrn_measurement_method '\w scans'
_diffrn_radiation_type CuK\a
_diffrn_radiation_wavelength 1.54184
_diffrn_reflns_av_R_equivalents 0.0348
_diffrn_reflns_av_unetI/netI 0.0448
_diffrn_reflns_Laue_measured_fraction_full 0.978
_diffrn_reflns_Laue_measured_fraction_max 0.951
_diffrn_reflns_limit_h_max 24
_diffrn_reflns_limit_h_min -25
_diffrn_reflns_limit_k_max 18
_diffrn_reflns_limit_k_min -17
_diffrn_reflns_limit_l_max 25
_diffrn_reflns_limit_l_min -26
_diffrn_reflns_number 33429
_diffrn_reflns_point_group_measured_fraction_full 0.978
_diffrn_reflns_point_group_measured_fraction_max 0.951
_diffrn_reflns_theta_full 67.684
_diffrn_reflns_theta_max 70.936
_diffrn_reflns_theta_min 4.082
_diffrn_source 'Rotating-anode X-ray tube (dual wavelength)'
_exptl_absorpt_coefficient_mu 1.562
_exptl_absorpt_correction_T_max 1
_exptl_absorpt_correction_T_min 0.39744
_exptl_absorpt_correction_type multi-scan
_exptl_crystal_colour yellow
_exptl_crystal_density_diffrn 0.920
_exptl_crystal_description block
_exptl_crystal_F_000 1912
_exptl_crystal_size_max 0.23
_exptl_crystal_size_mid 0.21
_exptl_crystal_size_min 0.20
_refine_diff_density_max 0.881
_refine_diff_density_min -0.364
_refine_diff_density_rms 0.086
_refine_ls_extinction_method none
_refine_ls_goodness_of_fit_ref 1.019
_refine_ls_hydrogen_treatment constr
_refine_ls_matrix_type full
_refine_ls_number_parameters 582
_refine_ls_number_reflns 12586
_refine_ls_number_restraints 322
_refine_ls_restrained_S_all 1.032
_refine_ls_R_factor_all 0.1126
_refine_ls_R_factor_gt 0.0893
_refine_ls_shift/su_max 0.001
_refine_ls_shift/su_mean 0.000
_refine_ls_structure_factor_coef Fsqd
_refine_ls_weighting_details 'w=1/[\s^2^(Fo^2^)+(0.2000P)^2^] where P=(Fo^2^+2Fc^2^)/3'
_refine_ls_weighting_scheme calc
_refine_ls_wR_factor_gt 0.2611
_refine_ls_wR_factor_ref 0.2925
_reflns_Friedel_coverage 0.000
_reflns_number_gt 7150
_reflns_number_total 12586
_reflns_threshold_expression 'I > 2\s(I)'
_cod_data_source_file d2sc00188h2.cif
_cod_data_source_block 15_HCHO_JNU_101
_cod_original_sg_symbol_H-M 'P 2/c'
_cod_database_code 1566909
_shelx_shelxl_version_number 2018/3
_shelx_space_group_comment
;
The symmetry employed for this shelxl refinement is uniquely defined
by the following loop, which should always be used as a source of
symmetry information in preference to the above space-group names.
They are only intended as comments.
;

loop_
_space_group_symop_operation_xyz
'x, y, z'
'-x, y, -z+1/2'
'-x, -y, -z'
'x, -y, z-1/2'

loop_
_atom_site_label
_atom_site_type_symbol
_atom_site_fract_x
_atom_site_fract_y
_atom_site_fract_z
_atom_site_U_iso_or_equiv
_atom_site_adp_type
_atom_site_occupancy
_atom_site_site_symmetry_order
_atom_site_calc_flag
_atom_site_refinement_flags_posn
_atom_site_refinement_flags_adp
_atom_site_refinement_flags_occupancy
_atom_site_disorder_assembly
_atom_site_disorder_group
Zn1 Zn 0.54336(3) 0.87612(3) 0.31587(3) 0.1087(3) Uani 1 1 d . . . . .
Zn2 Zn 0.67528(3) 0.00472(4) 0.54414(3) 0.1069(3) Uani 1 1 d . . . . .
Zn3 Zn 0.72566(4) 0.17771(5) 0.49469(4) 0.1263(3) Uani 1 1 d . . . . .
O1 O 0.500000 0.9406(2) 0.250000 0.1043(12) Uani 1 2 d S T P . .
O2 O 0.6394(2) 0.81963(19) 0.23308(19) 0.1276(12) Uani 1 1 d . . . . .
O3 O 0.5697(2) 0.7584(2) 0.2935(2) 0.1249(11) Uani 1 1 d . . . . .
N1 N 0.6521(2) 0.0010(2) 0.4533(2) 0.1052(11) Uani 1 1 d . . . . .
N2 N 0.6141(2) 0.0904(2) 0.57868(17) 0.1001(10) Uani 1 1 d . . . . .
N3 N 0.6108(2) -0.0589(2) 0.3630(2) 0.1099(12) Uani 1 1 d . . . . .
N4 N 0.5256(2) 0.1406(2) 0.62375(19) 0.1062(11) Uani 1 1 d . . . . .
O4 O 0.75303(18) 0.0785(3) 0.5466(2) 0.1440(14) Uani 1 1 d . . . . .
N5 N 0.6551(3) 0.0155(3) 0.2398(2) 0.1328(17) Uani 1 1 d . . . . .
H5A H 0.666966 0.042425 0.207397 0.159 Uiso 1 1 calc R U . . .
H5B H 0.633461 -0.032458 0.236057 0.159 Uiso 1 1 calc R U . . .
N6 N 0.7071(2) 0.1255(3) 0.4100(2) 0.1182(13) Uani 1 1 d . . . . .
O5 O 0.7801(8) 0.2711(12) 0.4820(9) 0.152(5) Uani 0.5 1 d . U P A -1
N7 N 0.6454(3) 0.2254(2) 0.5273(2) 0.1274(15) Uani 1 1 d . . . . .
N8 N 0.7044(3) 0.1236(3) 0.2978(2) 0.1232(14) Uani 1 1 d . . . . .
C1 C 0.6063(3) 0.1776(3) 0.5638(2) 0.1031(14) Uani 1 1 d . . . . .
C2 C 0.6504(3) 0.0134(3) 0.3496(3) 0.1078(14) Uani 1 1 d . . . . .
C3 C 0.6153(3) -0.0608(3) 0.4237(3) 0.1135(16) Uani 1 1 d . . . . .
H3 H 0.593868 -0.103241 0.445667 0.136 Uiso 1 1 calc R U . . .
C4 C 0.6139(3) 0.7543(3) 0.2527(3) 0.1147(15) Uani 1 1 d . . . . .
C5 C 0.5647(3) 0.0748(3) 0.6137(2) 0.1060(14) Uani 1 1 d . . . . .
H5 H 0.558105 0.019491 0.630493 0.127 Uiso 1 1 calc R U . . .
C6 C 0.6725(2) 0.0497(3) 0.4044(3) 0.1058(14) Uani 1 1 d . . . . .
C7 C 0.5538(3) 0.2095(3) 0.5912(2) 0.1123(15) Uani 1 1 d . . . . .
N9 N 0.7516(3) 0.2372(3) 0.3532(3) 0.156(2) Uani 1 1 d . . . . .
H9 H 0.762585 0.261325 0.388067 0.187 Uiso 1 1 calc R U . . .
O6 O 0.6895(3) 0.0871(3) 0.1173(3) 0.200(3) Uani 1 1 d D . . . .
C8 C 0.6702(3) 0.0479(3) 0.2952(3) 0.1139(15) Uani 1 1 d . . . . .
C9 C 0.6299(3) 0.6635(3) 0.2333(3) 0.1186(16) Uani 1 1 d . . . . .
N10 N 0.5722(4) 0.3451(3) 0.5463(3) 0.170(3) Uani 1 1 d . . . . .
C10 C 0.5365(4) 0.2976(4) 0.5814(3) 0.141(2) Uani 1 1 d . . . . .
N11 N 0.4851(4) 0.3356(4) 0.6054(4) 0.202(3) Uani 1 1 d . . . . .
H11A H 0.476456 0.389775 0.597582 0.242 Uiso 1 1 calc R U . . .
H11B H 0.460958 0.305695 0.628579 0.242 Uiso 1 1 calc R U . . .
C11 C 0.7199(3) 0.1585(3) 0.3537(3) 0.1257(18) Uani 1 1 d . . . . .
C12 C 0.6673(5) 0.6508(4) 0.1861(4) 0.162(3) Uani 1 1 d . . . . .
H12 H 0.683702 0.699108 0.165903 0.195 Uiso 1 1 calc R U . . .
C13 C 0.6226(5) 0.3128(4) 0.5223(4) 0.160(3) Uani 1 1 d . . . . .
N12 N 0.6579(5) 0.3630(4) 0.4861(4) 0.226(4) Uani 1 1 d . . . . .
H12A H 0.647063 0.416670 0.478921 0.272 Uiso 1 1 calc R U . . .
H12B H 0.691475 0.341508 0.470086 0.272 Uiso 1 1 calc R U . . .
C14 C 0.6694(4) 0.4034(2) 0.1721(2) 0.190(4) Uani 1 1 d G . . . .
C15 C 0.6884(3) 0.3313(3) 0.2080(2) 0.164(3) Uani 1 1 d G . . . .
C16 C 0.6920(3) 0.2487(2) 0.1811(2) 0.176(3) Uani 1 1 d DG . . . .
H16 H 0.704667 0.200532 0.205144 0.211 Uiso 1 1 calc R U . . .
C17 C 0.6765(4) 0.2382(2) 0.1183(2) 0.187(4) Uani 1 1 d DG . . . .
C18 C 0.6575(6) 0.3103(3) 0.0824(2) 0.370(15) Uani 1 1 d DG . . . .
H18 H 0.647215 0.303259 0.040328 0.444 Uiso 1 1 calc R U . . .
C19 C 0.6540(5) 0.3928(3) 0.1093(2) 0.348(13) Uani 1 1 d G . . . .
H19 H 0.641243 0.441058 0.085256 0.417 Uiso 1 1 calc R U . . .
C20 C 0.6602(5) 0.4956(3) 0.1951(4) 0.167(3) Uani 1 1 d . . . . .
C21 C 0.6824(5) 0.5665(4) 0.1662(3) 0.173(3) Uani 1 1 d . . . . .
H21 H 0.708078 0.559295 0.132653 0.208 Uiso 1 1 calc R U . . .
C22 C 0.7673(6) 0.2815(6) 0.2981(4) 0.194(4) Uani 1 1 d . . . . .
H22A H 0.780025 0.239462 0.267451 0.233 Uiso 1 1 calc R U . . .
H22B H 0.802731 0.321813 0.306794 0.233 Uiso 1 1 calc R U . . .
N13 N 0.7049(5) 0.3337(4) 0.2731(4) 0.181(3) Uani 1 1 d . . . . .
C23 C 0.6109(5) 0.5925(4) 0.2657(4) 0.186(3) Uani 1 1 d . . . . .
H23 H 0.584752 0.601513 0.298615 0.223 Uiso 1 1 calc R U . . .
C24 C 0.6291(5) 0.5057(4) 0.2517(5) 0.179(4) Uani 1 1 d . . . . .
O7 O 0.7816(7) 0.2900(9) 0.5801(5) 0.176(4) Uani 0.5 1 d . U P A -1
N14 N 0.6189(7) 0.4370(5) 0.2861(6) 0.291(7) Uani 1 1 d D . . . .
H14 H 0.579475 0.423522 0.291567 0.349 Uiso 1 1 calc R U . . .
C25 C 0.7956(8) 0.3188(12) 0.5300(8) 0.153(4) Uani 0.5 1 d . U P A -1
C26 C 0.6662(10) 0.3836(8) 0.3146(6) 0.319(11) Uani 1 1 d D . . . .
H26A H 0.645450 0.342817 0.341516 0.382 Uiso 1 1 calc R U . . .
H26B H 0.694791 0.420245 0.340408 0.382 Uiso 1 1 calc R U . . .
C27 C 0.8444(5) 0.3914(8) 0.5277(6) 0.192(5) Uani 0.5 1 d G U P A -1
C28 C 0.8649(6) 0.4396(8) 0.5796(5) 0.224(6) Uani 0.5 1 d DG U P A -1
H28 H 0.842935 0.435121 0.615785 0.269 Uiso 0.5 1 calc R U P A -1
C29 C 0.9182(6) 0.4944(7) 0.5775(5) 0.253(6) Uani 0.5 1 d DG U P A -1
C30 C 0.9510(5) 0.5011(6) 0.5235(6) 0.265(6) Uani 0.5 1 d DG U P A -1
C31 C 0.9305(7) 0.4529(9) 0.4715(5) 0.249(6) Uani 0.5 1 d DG U P A -1
H31 H 0.952390 0.457361 0.435364 0.299 Uiso 0.5 1 calc R U P A -1
C32 C 0.8771(7) 0.3981(10) 0.4736(5) 0.204(6) Uani 0.5 1 d G U P A -1
H32 H 0.863411 0.365879 0.438897 0.245 Uiso 0.5 1 calc R U P A -1
C33 C 0.6807(2) 0.1489(5) 0.0910(4) 0.178(3) Uani 1 1 d D . . . .
O8 O 0.6736(7) 0.1458(6) 0.0342(5) 0.458(15) Uani 1 1 d D . . . .
O9 O 1.2130(9) 0.7262(11) 0.5207(9) 0.185(7) Uani 0.5 1 d D U P A -1
O10 O 1.1659(11) 0.7648(18) 0.4300(9) 0.353(13) Uani 0.5 1 d D U P A -1
C34 C 1.1688(8) 0.7232(10) 0.4807(8) 0.270(8) Uani 0.5 1 d D U P A -1
C35 C 1.0646(6) 0.5530(9) 0.5531(6) 0.293(7) Uani 0.5 1 d DG U P A -1
C36 C 1.0087(5) 0.5567(7) 0.5148(6) 0.280(7) Uani 0.5 1 d DG U P A -1
C37 C 1.0047(5) 0.6147(9) 0.4652(7) 0.282(7) Uani 0.5 1 d DG U P A -1
H37 H 0.967310 0.617186 0.439566 0.338 Uiso 0.5 1 calc R U P A -1
C38 C 1.0565(6) 0.6689(9) 0.4538(6) 0.283(8) Uani 0.5 1 d DG U P A -1
H38 H 1.053799 0.707742 0.420625 0.340 Uiso 0.5 1 calc R U P A -1
C39 C 1.1124(5) 0.6652(7) 0.4921(6) 0.267(7) Uani 0.5 1 d DG U P A -1
C40 C 1.1164(6) 0.6072(9) 0.5417(7) 0.276(8) Uani 0.5 1 d DG U P A -1
H40 H 1.153789 0.604745 0.567315 0.332 Uiso 0.5 1 calc R U P A -1
N15 N 0.9393(10) 0.5447(11) 0.6323(8) 0.322(11) Uani 0.5 1 d D U P A -1
H15A H 0.972175 0.578816 0.631289 0.386 Uiso 0.5 1 calc R U P A -1
H15B H 0.918755 0.540308 0.665595 0.386 Uiso 0.5 1 calc R U P A -1
N16 N 1.0680(11) 0.4933(14) 0.6037(10) 0.337(13) Uani 0.5 1 d D U P A -1
H16A H 1.035660 0.460012 0.610380 0.405 Uiso 0.5 1 calc R U P A -1
H16B H 1.102339 0.490524 0.627640 0.405 Uiso 0.5 1 calc R U P A -1

loop_
_atom_site_aniso_label
_atom_site_aniso_U_11
_atom_site_aniso_U_22
_atom_site_aniso_U_33
_atom_site_aniso_U_23
_atom_site_aniso_U_13
_atom_site_aniso_U_12
Zn1 0.1455(6) 0.0494(3) 0.1331(5) -0.0070(3) 0.0252(4) -0.0141(3)
Zn2 0.1172(5) 0.0691(4) 0.1348(5) 0.0217(3) 0.0097(4) -0.0145(3)
Zn3 0.1445(6) 0.0925(5) 0.1418(6) 0.0129(4) 0.0074(5) -0.0515(4)
O1 0.141(3) 0.0463(17) 0.129(3) 0.000 0.033(3) 0.000
O2 0.172(3) 0.0555(16) 0.156(3) -0.0067(17) 0.018(2) 0.0002(18)
O3 0.153(3) 0.0634(17) 0.160(3) -0.0154(18) 0.026(3) -0.0098(18)
N1 0.120(3) 0.0604(18) 0.136(3) 0.0058(17) 0.015(2) -0.0203(17)
N2 0.130(3) 0.0573(17) 0.114(2) 0.0088(16) 0.012(2) -0.0230(18)
N3 0.146(3) 0.0593(18) 0.127(3) -0.0039(18) 0.031(3) -0.023(2)
N4 0.144(3) 0.0488(16) 0.127(3) 0.0040(17) 0.017(2) -0.0156(18)
O4 0.125(3) 0.123(3) 0.183(4) 0.039(3) 0.002(3) -0.037(2)
N5 0.184(5) 0.068(2) 0.150(4) -0.010(2) 0.049(3) -0.025(3)
N6 0.137(3) 0.078(2) 0.141(3) 0.002(2) 0.018(3) -0.036(2)
O5 0.148(8) 0.154(11) 0.154(8) 0.000(7) 0.003(8) -0.036(8)
N7 0.183(4) 0.061(2) 0.139(3) 0.017(2) 0.023(3) -0.027(2)
N8 0.163(4) 0.072(2) 0.138(3) -0.006(2) 0.040(3) -0.033(2)
C1 0.141(4) 0.054(2) 0.114(3) 0.0124(19) 0.007(3) -0.027(2)
C2 0.137(4) 0.056(2) 0.133(4) -0.005(2) 0.028(3) -0.023(2)
C3 0.128(4) 0.058(2) 0.158(5) -0.009(2) 0.034(3) -0.025(2)
C4 0.148(4) 0.052(2) 0.143(4) -0.010(2) -0.001(4) -0.002(2)
C5 0.145(4) 0.054(2) 0.120(3) 0.006(2) 0.018(3) -0.023(2)
C6 0.117(3) 0.060(2) 0.141(4) 0.009(2) 0.023(3) -0.018(2)
C7 0.159(4) 0.058(2) 0.121(3) 0.015(2) 0.014(3) -0.019(3)
N9 0.212(5) 0.112(3) 0.146(4) 0.004(3) 0.029(4) -0.078(4)
O6 0.310(7) 0.073(2) 0.232(5) -0.043(3) 0.142(5) -0.026(3)
C8 0.149(4) 0.058(2) 0.136(4) -0.006(2) 0.027(3) -0.013(2)
C9 0.158(4) 0.056(2) 0.144(4) -0.010(2) 0.025(4) 0.000(3)
N10 0.271(8) 0.065(2) 0.182(5) 0.039(3) 0.078(5) 0.004(4)
C10 0.200(6) 0.068(3) 0.158(5) 0.021(3) 0.026(5) -0.003(4)
N11 0.280(9) 0.082(3) 0.253(8) 0.049(4) 0.108(7) 0.047(4)
C11 0.158(5) 0.075(3) 0.146(4) 0.010(3) 0.022(4) -0.036(3)
C12 0.245(8) 0.062(3) 0.184(6) 0.004(3) 0.046(6) 0.017(4)
C13 0.241(8) 0.068(3) 0.178(6) 0.037(3) 0.060(6) -0.026(4)
N12 0.352(11) 0.082(3) 0.260(8) 0.059(4) 0.152(8) -0.006(5)
C14 0.328(11) 0.073(4) 0.175(6) -0.018(4) 0.057(7) 0.015(5)
C15 0.259(9) 0.068(3) 0.170(6) -0.017(3) 0.065(6) -0.013(4)
C16 0.267(9) 0.078(3) 0.191(7) -0.024(4) 0.087(7) -0.020(5)
C17 0.344(13) 0.075(3) 0.144(5) -0.017(3) 0.023(6) 0.013(5)
C18 0.82(5) 0.108(6) 0.189(9) -0.038(6) 0.131(17) 0.036(13)
C19 0.78(4) 0.116(6) 0.149(7) -0.008(5) 0.046(13) 0.084(13)
C20 0.292(10) 0.057(3) 0.154(5) -0.012(3) 0.042(6) 0.015(4)
C21 0.282(10) 0.082(4) 0.163(5) 0.007(3) 0.069(6) 0.042(5)
C22 0.287(12) 0.120(6) 0.175(6) 0.021(5) 0.008(7) -0.101(8)
N13 0.250(8) 0.098(4) 0.199(6) -0.029(4) 0.060(6) -0.028(5)
C23 0.282(10) 0.062(3) 0.219(7) -0.021(4) 0.067(7) 0.006(5)
C24 0.268(10) 0.061(3) 0.217(8) 0.000(4) 0.093(7) -0.009(4)
O7 0.208(10) 0.161(8) 0.164(6) -0.017(6) 0.061(7) -0.077(8)
N14 0.439(17) 0.101(5) 0.354(13) 0.029(7) 0.214(13) 0.059(8)
C25 0.155(9) 0.150(9) 0.154(7) 0.003(6) 0.017(7) -0.056(7)
C26 0.60(3) 0.151(9) 0.221(10) 0.038(8) 0.144(15) 0.135(15)
C27 0.200(10) 0.190(10) 0.185(8) 0.014(7) 0.006(7) -0.101(8)
C28 0.244(12) 0.224(12) 0.201(9) 0.014(9) -0.020(9) -0.130(9)
C29 0.280(12) 0.228(12) 0.246(10) 0.030(9) -0.044(9) -0.160(10)
C30 0.255(10) 0.251(12) 0.283(10) 0.029(9) -0.025(8) -0.168(9)
C31 0.237(11) 0.254(13) 0.254(11) 0.031(10) 0.007(10) -0.160(10)
C32 0.199(11) 0.215(12) 0.198(9) 0.021(9) 0.010(8) -0.126(9)
C33 0.288(11) 0.084(4) 0.164(6) -0.037(4) 0.029(6) -0.007(5)
O8 0.88(4) 0.187(8) 0.283(11) -0.136(9) -0.176(17) 0.138(15)
O9 0.223(12) 0.150(10) 0.185(10) -0.010(8) 0.036(8) -0.156(10)
O10 0.34(2) 0.40(3) 0.31(2) 0.130(18) -0.047(16) -0.21(2)
C34 0.256(13) 0.264(15) 0.284(15) 0.066(12) -0.032(11) -0.178(12)
C35 0.274(11) 0.274(14) 0.321(14) 0.076(10) -0.061(10) -0.187(10)
C36 0.251(10) 0.270(12) 0.313(13) 0.050(9) -0.044(8) -0.173(9)
C37 0.250(11) 0.273(14) 0.314(14) 0.054(10) -0.052(10) -0.169(11)
C38 0.261(11) 0.266(14) 0.313(14) 0.063(11) -0.059(10) -0.172(11)
C39 0.251(10) 0.236(12) 0.305(13) 0.054(9) -0.057(9) -0.184(10)
C40 0.256(12) 0.255(14) 0.311(14) 0.065(10) -0.051(11) -0.172(11)
N15 0.43(3) 0.219(18) 0.311(15) -0.009(15) -0.054(17) -0.198(19)
N16 0.36(2) 0.27(2) 0.38(2) 0.106(16) -0.072(17) -0.194(18)

loop_
_atom_type_symbol
_atom_type_description
_atom_type_scat_dispersion_real
_atom_type_scat_dispersion_imag
_atom_type_scat_source
C C 0.0181 0.0091 'International Tables Vol C Tables 4.2.6.8 and 6.1.1.4'
H H 0.0000 0.0000 'International Tables Vol C Tables 4.2.6.8 and 6.1.1.4'
N N 0.0311 0.0180 'International Tables Vol C Tables 4.2.6.8 and 6.1.1.4'
O O 0.0492 0.0322 'International Tables Vol C Tables 4.2.6.8 and 6.1.1.4'
Zn Zn -1.5491 0.6778 'International Tables Vol C Tables 4.2.6.8 and 6.1.1.4'

loop_
_geom_angle_atom_site_label_1
_geom_angle_atom_site_label_2
_geom_angle_atom_site_label_3
_geom_angle
_geom_angle_site_symmetry_1
_geom_angle_site_symmetry_3
_geom_angle_publ_flag
O1 Zn1 O3 114.49(15) . . ?
O1 Zn1 N3 115.04(15) . 1_565 ?
O3 Zn1 N3 113.16(18) . 1_565 ?
O1 Zn1 N4 103.09(13) . 3_666 ?
O3 Zn1 N4 105.42(16) . 3_666 ?
N3 Zn1 N4 103.94(17) 1_565 3_666 ?
O4 Zn2 N2 98.94(19) . . ?
O4 Zn2 N1 101.34(17) . . ?
N2 Zn2 N1 105.26(17) . . ?
O4 Zn2 O6 106.0(2) . 4_556 ?
N2 Zn2 O6 102.53(17) . 4_556 ?
N1 Zn2 O6 137.0(2) . 4_556 ?
O4 Zn2 O8 125.4(4) . 4_556 ?
N2 Zn2 O8 132.8(4) . 4_556 ?
N1 Zn2 O8 83.0(3) . 4_556 ?
O6 Zn2 O8 54.1(3) 4_556 4_556 ?
O4 Zn2 C33 119.65(18) . 4_556 ?
N2 Zn2 C33 117.77(18) . 4_556 ?
N1 Zn2 C33 111.6(2) . 4_556 ?
O6 Zn2 C33 25.4(2) 4_556 4_556 ?
O8 Zn2 C33 28.9(2) 4_556 4_556 ?
O4 Zn2 Zn3 38.64(12) . . ?
N2 Zn2 Zn3 78.74(10) . . ?
N1 Zn2 Zn3 75.43(9) . . ?
O6 Zn2 Zn3 142.7(2) 4_556 . ?
O8 Zn2 Zn3 146.2(3) 4_556 . ?
C33 Zn2 Zn3 157.42(12) 4_556 . ?
O5 Zn3 O4 121.4(5) . . ?
O5 Zn3 N7 107.7(7) . . ?
O4 Zn3 N7 107.62(18) . . ?
O5 Zn3 N6 104.8(6) . . ?
O4 Zn3 N6 104.7(2) . . ?
N7 Zn3 N6 110.2(2) . . ?
O5 Zn3 Zn2 160.4(5) . . ?
O4 Zn3 Zn2 39.01(11) . . ?
N7 Zn3 Zn2 83.10(10) . . ?
N6 Zn3 Zn2 85.79(11) . . ?
Zn1 O1 Zn1 118.31(18) . 2_655 ?
C4 O3 Zn1 115.4(3) . . ?
C3 N1 C6 101.6(4) . . ?
C3 N1 Zn2 125.8(3) . . ?
C6 N1 Zn2 132.2(3) . . ?
C5 N2 C1 102.9(4) . . ?
C5 N2 Zn2 128.6(3) . . ?
C1 N2 Zn2 127.8(3) . . ?
C3 N3 C2 102.3(4) . . ?
C3 N3 Zn1 121.4(3) . 1_545 ?
C2 N3 Zn1 134.0(4) . 1_545 ?
C5 N4 C7 102.0(4) . . ?
C5 N4 Zn1 118.7(3) . 3_666 ?
C7 N4 Zn1 138.7(4) . 3_666 ?
Zn3 O4 Zn2 102.35(18) . . ?
C11 N6 C6 111.3(5) . . ?
C11 N6 Zn3 129.3(3) . . ?
C6 N6 Zn3 119.2(4) . . ?
C25 O5 Zn3 116.0(14) . . ?
C1 N7 C13 109.8(5) . . ?
C1 N7 Zn3 123.1(3) . . ?
C13 N7 Zn3 126.9(4) . . ?
C11 N8 C8 118.2(4) . . ?
C7 C1 N7 125.1(4) . . ?
C7 C1 N2 109.3(4) . . ?
N7 C1 N2 125.6(5) . . ?
C6 C2 C8 119.2(4) . . ?
C6 C2 N3 107.9(4) . . ?
C8 C2 N3 132.8(5) . . ?
N3 C3 N1 117.8(4) . . ?
O2 C4 O3 122.1(4) . . ?
O2 C4 C9 123.6(6) . . ?
O3 C4 C9 114.3(5) . . ?
N4 C5 N2 117.3(4) . . ?
N6 C6 C2 124.8(5) . . ?
N6 C6 N1 124.8(5) . . ?
C2 C6 N1 110.3(4) . . ?
C1 C7 C10 118.9(5) . . ?
C1 C7 N4 108.5(4) . . ?
C10 C7 N4 132.6(6) . . ?
C11 N9 C22 123.7(6) . . ?
C33 O6 Zn2 99.5(5) . 4 ?
N5 C8 N8 117.0(5) . . ?
N5 C8 C2 124.8(5) . . ?
N8 C8 C2 118.1(5) . . ?
C12 C9 C23 118.6(5) . . ?
C12 C9 C4 120.0(5) . . ?
C23 C9 C4 121.1(6) . . ?
C13 N10 C10 121.4(6) . . ?
N10 C10 N11 118.3(6) . . ?
N10 C10 C7 117.8(7) . . ?
N11 C10 C7 123.9(6) . . ?
N8 C11 N6 127.8(4) . . ?
N8 C11 N9 115.4(5) . . ?
N6 C11 N9 116.8(6) . . ?
C9 C12 C21 121.4(6) . . ?
N10 C13 N12 120.0(7) . . ?
N10 C13 N7 127.0(5) . . ?
N12 C13 N7 112.9(8) . . ?
C15 C14 C19 120.0 . . ?
C15 C14 C20 126.1(4) . . ?
C19 C14 C20 113.8(4) . . ?
C16 C15 C14 120.0 . . ?
C16 C15 N13 114.9(4) . . ?
C14 C15 N13 125.1(4) . . ?
C15 C16 C17 120.0 . . ?
C16 C17 C18 120.0 . . ?
C16 C17 C33 118.6(4) . . ?
C18 C17 C33 121.4(4) . . ?
C19 C18 C17 120.0 . . ?
C18 C19 C14 120.0 . . ?
C21 C20 C24 119.9(5) . . ?
C21 C20 C14 122.8(7) . . ?
C24 C20 C14 117.1(6) . . ?
C20 C21 C12 120.4(7) . . ?
N9 C22 N13 107.6(9) . . ?
C15 N13 C26 120.7(10) . . ?
C15 N13 C22 117.9(6) . . ?
C26 N13 C22 121.3(10) . . ?
C9 C23 C24 123.0(7) . . ?
N14 C24 C23 125.0(8) . . ?
N14 C24 C20 119.9(6) . . ?
C23 C24 C20 115.1(6) . . ?
C24 N14 C26 126.0(13) . . ?
O7 C25 O5 116.8(15) . . ?
O7 C25 C27 119.3(14) . . ?
O5 C25 C27 121.6(14) . . ?
N14 C26 N13 115.6(10) . . ?
C28 C27 C32 120.0 . . ?
C28 C27 C25 122.6(9) . . ?
C32 C27 C25 116.4(9) . . ?
C29 C28 C27 120.0 . . ?
C30 C29 C28 120.0 . . ?
C30 C29 N15 120.5(7) . . ?
C28 C29 N15 119.5(7) . . ?
C29 C30 C31 120.0 . . ?
C29 C30 C36 125.7(5) . . ?
C31 C30 C36 114.3(5) . . ?
C32 C31 C30 120.0 . . ?
C31 C32 C27 120.0 . . ?
O6 C33 O8 119.1(7) . . ?
O6 C33 C17 125.8(7) . . ?
O8 C33 C17 115.1(7) . . ?
O6 C33 Zn2 55.1(4) . 4 ?
O8 C33 Zn2 64.4(5) . 4 ?
C17 C33 Zn2 174.1(4) . 4 ?
C33 O8 Zn2 86.8(6) . 4 ?
O9 C34 O10 126.3(15) . . ?
O9 C34 C39 117.8(11) . . ?
O10 C34 C39 115.9(12) . . ?
C36 C35 C40 120.0 . . ?
C36 C35 N16 119.3(7) . . ?
C40 C35 N16 120.7(7) . . ?
C37 C36 C35 120.0 . . ?
C37 C36 C30 116.4(5) . . ?
C35 C36 C30 123.6(5) . . ?
C36 C37 C38 120.0 . . ?
C39 C38 C37 120.0 . . ?
C38 C39 C40 120.0 . . ?
C38 C39 C34 120.9(6) . . ?
C40 C39 C34 119.1(6) . . ?
C39 C40 C35 120.0 . . ?

loop_
_geom_bond_atom_site_label_1
_geom_bond_atom_site_label_2
_geom_bond_distance
_geom_bond_site_symmetry_2
_geom_bond_publ_flag
Zn1 O1 1.9159(19) . ?
Zn1 O3 1.944(3) . ?
Zn1 N3 1.957(4) 1_565 ?
Zn1 N4 2.009(4) 3_666 ?
Zn2 O4 1.966(4) . ?
Zn2 N2 1.997(4) . ?
Zn2 N1 2.001(5) . ?
Zn2 O6 2.121(5) 4_556 ?
Zn2 O8 2.304(10) 4_556 ?
Zn2 C33 2.551(6) 4_556 ?
Zn2 Zn3 3.0514(8) . ?
Zn3 O5 1.849(16) . ?
Zn3 O4 1.950(4) . ?
Zn3 N7 1.985(6) . ?
Zn3 N6 2.018(5) . ?
O2 C4 1.216(6) . ?
O3 C4 1.310(7) . ?
N1 C3 1.351(6) . ?
N1 C6 1.379(6) . ?
N2 C5 1.331(6) . ?
N2 C1 1.374(5) . ?
N3 C3 1.314(7) . ?
N3 C2 1.415(5) . ?
N4 C5 1.316(6) . ?
N4 C7 1.410(6) . ?
N5 C8 1.319(7) . ?
N6 C11 1.357(7) . ?
N6 C6 1.363(5) . ?
O5 C25 1.30(2) . ?
N7 C1 1.373(6) . ?
N7 C13 1.416(9) . ?
N8 C11 1.345(7) . ?
N8 C8 1.355(6) . ?
C1 C7 1.358(8) . ?
C2 C6 1.366(7) . ?
C2 C8 1.372(7) . ?
C4 C9 1.489(6) . ?
C7 C10 1.404(8) . ?
N9 C11 1.369(6) . ?
N9 C22 1.423(9) . ?
O6 C33 1.109(8) . ?
C9 C12 1.333(9) . ?
C9 C23 1.359(9) . ?
N10 C13 1.291(10) . ?
N10 C10 1.310(8) . ?
C10 N11 1.342(9) . ?
C12 C21 1.396(9) . ?
C13 N12 1.342(8) . ?
C14 C15 1.3900 . ?
C14 C19 1.3900 . ?
C14 C20 1.507(6) . ?
C15 C16 1.3900 . ?
C15 N13 1.433(10) . ?
C16 C17 1.3900 . ?
C17 C18 1.3900 . ?
C17 C33 1.488(7) . ?
C18 C19 1.3900 . ?
C20 C21 1.343(10) . ?
C20 C24 1.424(11) . ?
C22 N13 1.591(13) . ?
N13 C26 1.452(14) . ?
C23 C24 1.413(9) . ?
C24 N14 1.308(11) . ?
O7 C25 1.220(18) . ?
N14 C26 1.392(14) . ?
C25 C27 1.503(17) . ?
C27 C28 1.3900 . ?
C27 C32 1.3900 . ?
C28 C29 1.3900 . ?
C29 C30 1.3900 . ?
C29 N15 1.460(15) . ?
C30 C31 1.3900 . ?
C30 C36 1.490(8) . ?
C31 C32 1.3900 . ?
C33 O8 1.233(10) . ?
O9 C34 1.228(15) . ?
O10 C34 1.266(15) . ?
C34 C39 1.500(15) . ?
C35 C36 1.3900 . ?
C35 C40 1.3900 . ?
C35 N16 1.424(16) . ?
C36 C37 1.3900 . ?
C37 C38 1.3900 . ?
C38 C39 1.3900 . ?
C39 C40 1.3900 . ?
